data_7124595
loop_
_publ_author_name
'McCarty, Zachary R.'
'Lastovickova, Dominika N.'
'Bielawski, Christopher W.'

_publ_section_title
;
 A cyclic (alkyl)(amido)carbene: synthesis, study and utility as a
 desulfurization reagent.
;
_journal_issue 31
_journal_name_full 'Chemical communications (Cambridge, England)'
_journal_page_first 5447
_journal_page_last 5450
_journal_paper_doi 10.1039/c6cc01376g
_journal_volume 52
_journal_year 2016
_chemical_formula_moiety 'C21 H32 Cl N O'
_chemical_formula_sum 'C21 H32 Cl N O'
_chemical_formula_weight 349.92
_chemical_name_common 6MACdippHCl
_space_group_crystal_system orthorhombic
_space_group_IT_number 19
_space_group_name_Hall 'P 2ac 2ab'
_space_group_name_H-M_alt 'P 21 21 21'
_atom_sites_solution_hydrogens geom
_audit_creation_method SHELXL-2014
_cell_angle_alpha 90
_cell_angle_beta 90
_cell_angle_gamma 90
_cell_formula_units_Z 4
_cell_length_a 11.6015(19)
_cell_length_b 12.822(2)
_cell_length_c 13.428(2)
_cell_measurement_reflns_used 3165
_cell_measurement_temperature 150(2)
_cell_measurement_theta_max 31.7837
_cell_measurement_theta_min 1.7511
_cell_volume 1997.5(5)
_computing_cell_refinement 'CrystalClear (Rigaku Inc., 2008)'
_computing_data_collection 'CrystalClear (Rigaku Inc., 2008)'
_computing_data_reduction 'CrystalClear (Rigaku Inc., 2008)'
_computing_structure_refinement 'SHELXL-2014 (Sheldrick, 2014)'
_diffrn_ambient_temperature 150(2)
_diffrn_measured_fraction_theta_full 0.970
_diffrn_measured_fraction_theta_max 0.998
_diffrn_measurement_device_type 'Rigaku SCX-Mini with Mercury 2+ CCD'
_diffrn_measurement_method 'omega scans'
_diffrn_radiation_type MoK\a
_diffrn_radiation_wavelength 0.71075
_diffrn_reflns_av_R_equivalents 0.0673
_diffrn_reflns_av_unetI/netI 0.0454
_diffrn_reflns_Laue_measured_fraction_full 0.970
_diffrn_reflns_Laue_measured_fraction_max 0.998
_diffrn_reflns_limit_h_max 13
_diffrn_reflns_limit_h_min -13
_diffrn_reflns_limit_k_max 15
_diffrn_reflns_limit_k_min -15
_diffrn_reflns_limit_l_max 15
_diffrn_reflns_limit_l_min -15
_diffrn_reflns_number 17572
_diffrn_reflns_point_group_measured_fraction_full 0.969
_diffrn_reflns_point_group_measured_fraction_max 0.999
_diffrn_reflns_theta_full 25.242
_diffrn_reflns_theta_max 25.000
_diffrn_reflns_theta_min 3.034
_exptl_absorpt_coefficient_mu 0.199
_exptl_absorpt_correction_T_max 1.0000
_exptl_absorpt_correction_T_min 0.6956
_exptl_absorpt_correction_type multi-scan
_exptl_absorpt_process_details
;
Abscor. T. Higashi (2001). The Rigaku Corporation, Tokyo, Japan.
;
_exptl_crystal_colour colorless
_exptl_crystal_density_diffrn 1.164
_exptl_crystal_description plate
_exptl_crystal_F_000 760
_exptl_crystal_size_max 0.20
_exptl_crystal_size_mid 0.20
_exptl_crystal_size_min 0.20
_refine_diff_density_max 0.343
_refine_diff_density_min -0.213
_refine_diff_density_rms 0.044
_refine_ls_abs_structure_details
;
 Flack x determined using 1338 quotients [(I+)-(I-)]/[(I+)+(I-)]
 (Parsons, Flack and Wagner, Acta Cryst. B69 (2013) 249-259).
;
_refine_ls_abs_structure_Flack 0.07(4)
_refine_ls_extinction_method none
_refine_ls_goodness_of_fit_ref 1.006
_refine_ls_hydrogen_treatment constr
_refine_ls_matrix_type full
_refine_ls_number_parameters 225
_refine_ls_number_reflns 3505
_refine_ls_number_restraints 0
_refine_ls_restrained_S_all 1.006
_refine_ls_R_factor_all 0.0441
_refine_ls_R_factor_gt 0.0406
_refine_ls_shift/su_max 0.000
_refine_ls_shift/su_mean 0.000
_refine_ls_structure_factor_coef Fsqd
_refine_ls_weighting_details 'w=1/[\s^2^(Fo^2^)+(0.0692P)^2^+0.4563P] where P=(Fo^2^+2Fc^2^)/3'
_refine_ls_weighting_scheme calc
_refine_ls_wR_factor_gt 0.1071
_refine_ls_wR_factor_ref 0.1096
_reflns_Friedel_coverage 0.749
_reflns_Friedel_fraction_full 0.968
_reflns_Friedel_fraction_max 0.999
_reflns_number_gt 3277
_reflns_number_total 3505
_reflns_threshold_expression 'I > 2\s(I)'
_cod_data_source_file c6cc01376g3.cif
_cod_data_source_block 6MACdippHCl
_cod_original_cell_volume 1997.5(6)
_cod_database_code 7124595
_shelx_space_group_comment
;
The symmetry employed for this shelxl refinement is uniquely defined
by the following loop, which should always be used as a source of
symmetry information in preference to the above space-group names.
They are only intended as comments.
;
_shelxl_version_number 2014-3

loop_
_space_group_symop_operation_xyz
'x, y, z'
'-x+1/2, -y, z+1/2'
'-x, y+1/2, -z+1/2'
'x+1/2, -y+1/2, -z'

loop_
_atom_site_label
_atom_site_type_symbol
_atom_site_fract_x
_atom_site_fract_y
_atom_site_fract_z
_atom_site_U_iso_or_equiv
_atom_site_adp_type
_atom_site_occupancy
_atom_site_site_symmetry_order
_atom_site_calc_flag
_atom_site_refinement_flags_posn
_atom_site_refinement_flags_adp
Cl1 Cl 0.13162(6) 0.46530(6) 0.72264(6) 0.0289(2) Uani 1 1 d . .
O1 O 0.44484(19) 0.24609(16) 0.77169(18) 0.0275(5) Uani 1 1 d . .
N1 N 0.3128(2) 0.33786(18) 0.68630(17) 0.0152(5) Uani 1 1 d . .
C2 C 0.4059(3) 0.3318(2) 0.7501(2) 0.0184(6) Uani 1 1 d . .
C19 C 0.1684(3) 0.2301(2) 0.8361(2) 0.0209(7) Uani 1 1 d . .
H19 H 0.2072 0.2977 0.8422 0.025 Uiso 1 1 calc R U
C10 C 0.2559(3) 0.2410(2) 0.6600(2) 0.0173(6) Uani 1 1 d . .
C14 C 0.2176(3) 0.1061(2) 0.5404(2) 0.0246(7) Uani 1 1 d . .
H14 H 0.2269 0.0777 0.4771 0.030 Uiso 1 1 calc R U
C1 C 0.2638(2) 0.4345(2) 0.6513(2) 0.0181(6) Uani 1 1 d . .
H1 H 0.2414 0.4245 0.5816 0.022 Uiso 1 1 calc R U
C15 C 0.2736(3) 0.1991(2) 0.5638(2) 0.0201(6) Uani 1 1 d . .
C12 C 0.1329(3) 0.0968(2) 0.7022(2) 0.0230(7) Uani 1 1 d . .
H12 H 0.0863 0.0621 0.7478 0.028 Uiso 1 1 calc R U
C16 C 0.3545(3) 0.2503(2) 0.4890(2) 0.0240(7) Uani 1 1 d . .
H16 H 0.3620 0.3240 0.5072 0.029 Uiso 1 1 calc R U
C11 C 0.1863(2) 0.1908(2) 0.7299(2) 0.0178(6) Uani 1 1 d . .
C13 C 0.1489(3) 0.0552(2) 0.6082(2) 0.0237(7) Uani 1 1 d . .
H13 H 0.1132 -0.0072 0.5909 0.028 Uiso 1 1 calc R U
C5 C 0.3485(3) 0.5270(2) 0.6551(2) 0.0208(7) Uani 1 1 d . .
C20 C 0.0407(3) 0.2463(3) 0.8602(3) 0.0273(7) Uani 1 1 d . .
H20A H 0.0077 0.2939 0.8130 0.041 Uiso 1 1 calc R U
H20B H 0.0333 0.2745 0.9261 0.041 Uiso 1 1 calc R U
H20C H 0.0011 0.1807 0.8566 0.041 Uiso 1 1 calc R U
C8 C 0.2888(3) 0.6300(2) 0.6310(2) 0.0263(7) Uani 1 1 d . .
H8A H 0.2491 0.6240 0.5686 0.039 Uiso 1 1 calc R U
H8B H 0.3453 0.6845 0.6267 0.039 Uiso 1 1 calc R U
H8C H 0.2345 0.6463 0.6827 0.039 Uiso 1 1 calc R U
C4 C 0.3975(3) 0.5314(2) 0.7610(2) 0.0214(6) Uani 1 1 d . .
H4A H 0.3354 0.5483 0.8066 0.026 Uiso 1 1 calc R U
H4B H 0.4534 0.5876 0.7643 0.026 Uiso 1 1 calc R U
C3 C 0.4556(3) 0.4305(2) 0.7968(2) 0.0227(7) Uani 1 1 d . .
C9 C 0.4418(3) 0.5089(3) 0.5757(2) 0.0261(7) Uani 1 1 d . .
H9A H 0.4778 0.4424 0.5867 0.039 Uiso 1 1 calc R U
H9B H 0.4988 0.5630 0.5801 0.039 Uiso 1 1 calc R U
H9C H 0.4073 0.5099 0.5108 0.039 Uiso 1 1 calc R U
C21 C 0.2239(3) 0.1550(3) 0.9111(2) 0.0296(8) Uani 1 1 d . .
H21A H 0.1836 0.0896 0.9101 0.044 Uiso 1 1 calc R U
H21B H 0.2198 0.1845 0.9767 0.044 Uiso 1 1 calc R U
H21C H 0.3032 0.1439 0.8935 0.044 Uiso 1 1 calc R U
C6 C 0.4344(4) 0.4188(3) 0.9099(3) 0.0422(10) Uani 1 1 d . .
H6A H 0.3531 0.4138 0.9223 0.063 Uiso 1 1 calc R U
H6B H 0.4650 0.4784 0.9440 0.063 Uiso 1 1 calc R U
H6C H 0.4720 0.3568 0.9335 0.063 Uiso 1 1 calc R U
C7 C 0.5868(3) 0.4332(3) 0.7780(3) 0.0415(10) Uani 1 1 d . .
H7A H 0.6212 0.3705 0.8033 0.062 Uiso 1 1 calc R U
H7B H 0.6197 0.4924 0.8112 0.062 Uiso 1 1 calc R U
H7C H 0.6012 0.4383 0.7078 0.062 Uiso 1 1 calc R U
C17 C 0.3091(4) 0.2449(4) 0.3811(3) 0.0542(13) Uani 1 1 d . .
H17A H 0.3506 0.2937 0.3405 0.081 Uiso 1 1 calc R U
H17B H 0.2285 0.2620 0.3803 0.081 Uiso 1 1 calc R U
H17C H 0.3198 0.1757 0.3555 0.081 Uiso 1 1 calc R U
C18 C 0.4726(3) 0.2016(4) 0.4943(3) 0.0478(11) Uani 1 1 d . .
H18A H 0.4694 0.1320 0.4679 0.072 Uiso 1 1 calc R U
H18B H 0.4977 0.1992 0.5624 0.072 Uiso 1 1 calc R U
H18C H 0.5258 0.2424 0.4559 0.072 Uiso 1 1 calc R U

loop_
_atom_site_aniso_label
_atom_site_aniso_U_11
_atom_site_aniso_U_22
_atom_site_aniso_U_33
_atom_site_aniso_U_23
_atom_site_aniso_U_13
_atom_site_aniso_U_12
Cl1 0.0226(4) 0.0240(4) 0.0401(5) 0.0041(4) 0.0078(3) 0.0056(3)
O1 0.0274(12) 0.0197(12) 0.0354(13) 0.0021(10) -0.0077(10) 0.0051(9)
N1 0.0158(12) 0.0113(11) 0.0186(12) -0.0008(10) 0.0005(10) -0.0001(10)
C2 0.0188(14) 0.0188(16) 0.0177(14) 0.0005(12) 0.0023(12) -0.0015(12)
C19 0.0263(16) 0.0181(15) 0.0184(15) 0.0011(12) 0.0019(12) -0.0033(13)
C10 0.0185(14) 0.0134(14) 0.0200(15) -0.0006(12) -0.0031(12) -0.0001(11)
C14 0.0344(18) 0.0190(15) 0.0205(15) -0.0046(13) -0.0032(13) 0.0013(14)
C1 0.0195(15) 0.0175(15) 0.0174(14) -0.0001(12) 0.0009(12) 0.0019(12)
C15 0.0235(15) 0.0167(14) 0.0202(15) -0.0003(12) -0.0007(13) 0.0021(12)
C12 0.0213(15) 0.0213(16) 0.0263(16) 0.0030(13) 0.0006(13) -0.0027(13)
C16 0.0355(19) 0.0187(15) 0.0180(15) -0.0019(12) 0.0043(14) -0.0002(13)
C11 0.0153(13) 0.0170(14) 0.0211(15) 0.0017(12) -0.0016(12) -0.0012(11)
C13 0.0253(17) 0.0151(15) 0.0308(16) -0.0025(13) -0.0083(13) -0.0027(12)
C5 0.0251(16) 0.0162(15) 0.0209(15) 0.0023(13) -0.0012(12) -0.0004(12)
C20 0.0280(18) 0.0277(18) 0.0262(17) 0.0006(15) 0.0083(14) -0.0019(14)
C8 0.0329(19) 0.0181(16) 0.0279(17) 0.0024(13) -0.0059(14) -0.0019(13)
C4 0.0261(15) 0.0164(15) 0.0217(15) -0.0010(13) -0.0016(12) -0.0036(12)
C3 0.0267(16) 0.0184(15) 0.0231(16) 0.0033(13) -0.0073(13) -0.0041(12)
C9 0.0297(18) 0.0267(17) 0.0219(16) 0.0002(13) 0.0031(13) -0.0062(13)
C21 0.038(2) 0.0256(17) 0.0248(16) 0.0025(14) 0.0009(15) 0.0003(15)
C6 0.078(3) 0.0268(19) 0.0216(17) 0.0003(15) -0.0149(18) -0.0090(19)
C7 0.0264(18) 0.033(2) 0.065(3) 0.0117(19) -0.0193(19) -0.0075(15)
C17 0.042(2) 0.092(4) 0.029(2) 0.022(2) 0.0009(18) -0.005(2)
C18 0.029(2) 0.057(3) 0.057(2) 0.027(2) 0.0094(18) -0.0009(19)

loop_
_atom_type_symbol
_atom_type_description
_atom_type_scat_dispersion_real
_atom_type_scat_dispersion_imag
_atom_type_scat_source
C C 0.0033 0.0016 'International Tables Vol C Tables 4.2.6.8 and 6.1.1.4'
H H 0.0000 0.0000 'International Tables Vol C Tables 4.2.6.8 and 6.1.1.4'
Cl Cl 0.1484 0.1585 'International Tables Vol C Tables 4.2.6.8 and 6.1.1.4'
N N 0.0061 0.0033 'International Tables Vol C Tables 4.2.6.8 and 6.1.1.4'
O O 0.0106 0.0060 'International Tables Vol C Tables 4.2.6.8 and 6.1.1.4'

loop_
_geom_angle_atom_site_label_1
_geom_angle_atom_site_label_2
_geom_angle_atom_site_label_3
_geom_angle
C2 N1 C1 124.0(2)
C2 N1 C10 117.3(2)
C1 N1 C10 118.5(2)
O1 C2 N1 119.1(3)
O1 C2 C3 120.5(3)
N1 C2 C3 120.3(2)
C11 C19 C20 112.0(3)
C11 C19 C21 110.4(3)
C20 C19 C21 110.7(3)
C11 C19 H19 107.9
C20 C19 H19 107.9
C21 C19 H19 107.9
C11 C10 C15 121.5(3)
C11 C10 N1 119.7(3)
C15 C10 N1 118.8(3)
C13 C14 C15 121.8(3)
C13 C14 H14 119.1
C15 C14 H14 119.1
N1 C1 C5 113.6(2)
N1 C1 Cl1 109.95(19)
C5 C1 Cl1 110.36(19)
N1 C1 H1 107.6
C5 C1 H1 107.6
Cl1 C1 H1 107.6
C14 C15 C10 117.6(3)
C14 C15 C16 120.5(3)
C10 C15 C16 121.9(3)
C13 C12 C11 120.9(3)
C13 C12 H12 119.5
C11 C12 H12 119.5
C18 C16 C15 110.5(3)
C18 C16 C17 109.6(3)
C15 C16 C17 112.9(3)
C18 C16 H16 107.9
C15 C16 H16 107.9
C17 C16 H16 107.9
C10 C11 C12 118.2(3)
C10 C11 C19 123.7(3)
C12 C11 C19 118.1(3)
C14 C13 C12 119.9(3)
C14 C13 H13 120.0
C12 C13 H13 120.0
C8 C5 C4 109.4(2)
C8 C5 C9 107.7(3)
C4 C5 C9 112.8(3)
C8 C5 C1 111.7(2)
C4 C5 C1 107.2(2)
C9 C5 C1 108.1(2)
C19 C20 H20A 109.5
C19 C20 H20B 109.5
H20A C20 H20B 109.5
C19 C20 H20C 109.5
H20A C20 H20C 109.5
H20B C20 H20C 109.5
C5 C8 H8A 109.5
C5 C8 H8B 109.5
H8A C8 H8B 109.5
C5 C8 H8C 109.5
H8A C8 H8C 109.5
H8B C8 H8C 109.5
C5 C4 C3 115.0(2)
C5 C4 H4A 108.5
C3 C4 H4A 108.5
C5 C4 H4B 108.5
C3 C4 H4B 108.5
H4A C4 H4B 107.5
C2 C3 C4 113.8(2)
C2 C3 C7 108.9(3)
C4 C3 C7 111.3(3)
C2 C3 C6 105.3(3)
C4 C3 C6 108.6(3)
C7 C3 C6 108.7(3)
C5 C9 H9A 109.5
C5 C9 H9B 109.5
H9A C9 H9B 109.5
C5 C9 H9C 109.5
H9A C9 H9C 109.5
H9B C9 H9C 109.5
C19 C21 H21A 109.5
C19 C21 H21B 109.5
H21A C21 H21B 109.5
C19 C21 H21C 109.5
H21A C21 H21C 109.5
H21B C21 H21C 109.5
C3 C6 H6A 109.5
C3 C6 H6B 109.5
H6A C6 H6B 109.5
C3 C6 H6C 109.5
H6A C6 H6C 109.5
H6B C6 H6C 109.5
C3 C7 H7A 109.5
C3 C7 H7B 109.5
H7A C7 H7B 109.5
C3 C7 H7C 109.5
H7A C7 H7C 109.5
H7B C7 H7C 109.5
C16 C17 H17A 109.5
C16 C17 H17B 109.5
H17A C17 H17B 109.5
C16 C17 H17C 109.5
H17A C17 H17C 109.5
H17B C17 H17C 109.5
C16 C18 H18A 109.5
C16 C18 H18B 109.5
H18A C18 H18B 109.5
C16 C18 H18C 109.5
H18A C18 H18C 109.5
H18B C18 H18C 109.5

loop_
_geom_bond_atom_site_label_1
_geom_bond_atom_site_label_2
_geom_bond_distance
Cl1 C1 1.850(3)
O1 C2 1.223(4)
N1 C2 1.381(4)
N1 C1 1.442(4)
N1 C10 1.450(4)
C2 C3 1.526(4)
C19 C11 1.527(4)
C19 C20 1.530(4)
C19 C21 1.536(4)
C19 H19 0.9800
C10 C11 1.395(4)
C10 C15 1.415(4)
C14 C13 1.376(5)
C14 C15 1.394(4)
C14 H14 0.9300
C1 C5 1.540(4)
C1 H1 0.9800
C15 C16 1.523(4)
C12 C13 1.383(4)
C12 C11 1.405(4)
C12 H12 0.9300
C16 C18 1.508(5)
C16 C17 1.543(5)
C16 H16 0.9800
C13 H13 0.9300
C5 C8 1.526(4)
C5 C4 1.534(4)
C5 C9 1.537(4)
C20 H20A 0.9600
C20 H20B 0.9600
C20 H20C 0.9600
C8 H8A 0.9600
C8 H8B 0.9600
C8 H8C 0.9600
C4 C3 1.536(4)
C4 H4A 0.9700
C4 H4B 0.9700
C3 C7 1.543(5)
C3 C6 1.545(5)
C9 H9A 0.9600
C9 H9B 0.9600
C9 H9C 0.9600
C21 H21A 0.9600
C21 H21B 0.9600
C21 H21C 0.9600
C6 H6A 0.9600
C6 H6B 0.9600
C6 H6C 0.9600
C7 H7A 0.9600
C7 H7B 0.9600
C7 H7C 0.9600
C17 H17A 0.9600
C17 H17B 0.9600
C17 H17C 0.9600
C18 H18A 0.9600
C18 H18B 0.9600
C18 H18C 0.9600
